data_2202062
loop_
_publ_author_name
'Novoa de Armas, H\'ector'
'Peeters, Oswald M.'
'Blaton, Norbert M.'
'De Ranter, Camiel J.'
'Salfr\'an, Esperanza'
'Su\'arez Navarro, Margarita'
'Ochoa Rodr\'iguez, Estael'
'Verdecia Reyes, Yamila'

_publ_section_title
;
 2,5-Diethoxycarbonyl-6-methyl-4-phenylthieno[2,3-<i>b</i>]pyridine
;
_journal_issue 3
_journal_name_full 'Acta Crystallographica Section E'
_journal_page_first o321
_journal_page_last o323
_journal_paper_doi 10.1107/S1600536803003222
_journal_volume 59
_journal_year 2003
_chemical_formula_sum 'C20 H19 N O4 S'
_chemical_formula_weight 369.42
_chemical_name_systematic
;
2,5-diethoxycarbonyl-6-methyl-4-phenylthieno[2,3-b]pyridine
;
_space_group_IT_number 14
_symmetry_cell_setting monoclinic
_symmetry_space_group_name_Hall '-P 2yn'
_symmetry_space_group_name_H-M 'P 1 21/n 1'
_cell_angle_alpha 90.00000
_cell_angle_beta 97.222(5)
_cell_angle_gamma 90.00000
_cell_formula_units_Z 4
_cell_length_a 7.7809(4)
_cell_length_b 9.8572(4)
_cell_length_c 24.5480(10)
_cell_measurement_reflns_used 38
_cell_measurement_temperature 293
_cell_measurement_theta_max 28.00
_cell_measurement_theta_min 10.96
_cell_volume 1867.84(15)
_computing_cell_refinement XSCANS
_computing_data_collection 'XSCANS (Siemens, 1996)'
_computing_data_reduction XSCANS
_computing_molecular_graphics 'DIAMOND (Bergerhoff, 1996)'
_computing_publication_material
; PLATON (Spek, 1990), PARST (Nardelli, 1995), PARSTCIF
(Nardelli, 1991)
;
_computing_structure_refinement 'SHELXL97 (Sheldrick, 1997)'
_computing_structure_solution 'SIR92 (Altomare et al., 1994)'
_diffrn_measurement_device_type 'Siemens P4 four-circle diffractometer   '
_diffrn_measurement_method '\w/2\q scan                             '
_diffrn_radiation_type 'Cu K\a'
_diffrn_radiation_wavelength 1.54180
_diffrn_reflns_av_R_equivalents .0474
_diffrn_reflns_limit_h_max 9
_diffrn_reflns_limit_h_min -1
_diffrn_reflns_limit_k_max 1
_diffrn_reflns_limit_k_min -11
_diffrn_reflns_limit_l_max 29
_diffrn_reflns_limit_l_min -29
_diffrn_reflns_number 4884
_diffrn_reflns_theta_max 69.26
_diffrn_standards_decay_% .0
_diffrn_standards_interval_count 100
_diffrn_standards_number 3
_exptl_absorpt_coefficient_mu 1.750
_exptl_absorpt_correction_T_max .730
_exptl_absorpt_correction_T_min .529
_exptl_absorpt_correction_type psi-scan
_exptl_absorpt_process_details '(North, Phillips & Mathews, 1968)'
_exptl_crystal_colour 'colourless                              '
_exptl_crystal_density_diffrn 1.314
_exptl_crystal_density_method 'not measured'
_exptl_crystal_description 'prism                                   '
_exptl_crystal_F_000 776
_exptl_crystal_size_max .40
_exptl_crystal_size_mid .20
_exptl_crystal_size_min .18
_refine_diff_density_max .29
_refine_diff_density_min -.39
_refine_ls_extinction_coef .0043(4)
_refine_ls_extinction_expression
;
Fc^*^=kFc[1+0.001xFc^2^\l^3^/sin((2\q)]^-1/4^
;
_refine_ls_extinction_method SHELXL97
_refine_ls_goodness_of_fit_all 1.048
_refine_ls_goodness_of_fit_ref 1.048
_refine_ls_hydrogen_treatment constr
_refine_ls_matrix_type full
_refine_ls_number_parameters 239
_refine_ls_number_reflns 3411
_refine_ls_R_factor_all .0620
_refine_ls_R_factor_gt .0512
_refine_ls_shift/su_max .001
_refine_ls_structure_factor_coef Fsqd
_refine_ls_weighting_details
;
w = 1/[\s^2^(Fo^2^)+( .0690P)^2^+  .8481P]  where P = (Fo^2^+2Fc^2^)/3
;
_refine_ls_weighting_scheme calc
_refine_ls_wR_factor_all .1482
_refine_ls_wR_factor_ref .1482
_reflns_number_gt 2824
_reflns_number_total 3411
_reflns_threshold_expression 'F^2^> 2\s(F^2^)'
_cod_data_source_file na6203.cif
_cod_data_source_block I
_cod_depositor_comments
;
The following automatic conversions were performed:
'_symmetry_cell_setting' value 'Monoclinic' changed to 'monoclinic'
according to '/home/saulius/struct/CIF-dictionaries/cif_core.dic'
dictionary named 'cif_core.dic' version 2.4.1 from 2010-06-29.

Automatic conversion script
Id: cif_fix_enum 1527 2010-12-29 10:47:43Z saulius 

The following automatic conversions were performed:

'_symmetry_cell_setting' value 'Monoclinic ' changed to 'monoclinic'
according to /home/saulius/struct/CIF-dictionaries/cif_core.dic
dictionary named 'cif_core.dic' version 2.4.1 from 2010-06-29.

Automatic conversion script
Id: cif_fix_values 1715 2011-07-08 13:25:40Z adriana 
;
_cod_original_cell_volume 1867.8(2)
_cod_original_sg_symbol_H-M 'P 21/n'
_cod_original_formula_sum 'C20 H19 N1 O4 S1'
_cod_database_code 2202062
_cod_database_fobs_code 2202062

loop_
_symmetry_equiv_pos_as_xyz
x,y,z
1/2-x,1/2+y,1/2-z
-x,-y,-z
1/2+x,1/2-y,1/2+z

loop_
_atom_site_label
_atom_site_fract_x
_atom_site_fract_y
_atom_site_fract_z
_atom_site_U_iso_or_equiv
_atom_site_adp_type
_atom_site_calc_flag
_atom_site_refinement_flags
_atom_site_type_symbol
S1 0.67728(9) -0.03738(7) 0.42079(2) 0.0593(2) aniso . . S
C2 0.6412(3) 0.1248(3) 0.44410(10) 0.0548(8) aniso . . C
C21 0.5671(4) 0.2240(3) 0.40300(10) 0.0651(9) aniso . . C
O22 0.5285(3) 0.1987(3) 0.35513(8) 0.0865(8) aniso . . O
O23 0.5539(3) 0.3461(2) 0.42535(9) 0.0839(8) aniso . . O
C24 0.4888(6) 0.4539(4) 0.3878(2) 0.111(2) aniso . . C
C25 0.5363(9) 0.5762(4) 0.4075(3) 0.205(4) aniso . . C
C3 0.6899(3) 0.1420(3) 0.49870(10) 0.0526(8) aniso . . C
C3A 0.7629(3) 0.0219(2) 0.52452(9) 0.0461(7) aniso . . C
C4 0.8284(3) -0.0054(2) 0.57944(9) 0.0465(8) aniso . . C
C41 0.8281(3) 0.1005(2) 0.62247(9) 0.0476(7) aniso . . C
C42 0.7434(3) 0.0779(3) 0.66830(10) 0.0571(9) aniso . . C
C43 0.7477(4) 0.1754(3) 0.70900(10) 0.0720(10) aniso . . C
C44 0.8359(5) 0.2946(3) 0.70450(10) 0.0790(10) aniso . . C
C45 0.9176(4) 0.3187(3) 0.65900(10) 0.0720(10) aniso . . C
C46 0.9144(3) 0.2229(3) 0.61770(10) 0.0570(8) aniso . . C
C5 0.8900(3) -0.1368(2) 0.59119(9) 0.0474(7) aniso . . C
C51 0.9657(3) -0.1759(3) 0.64810(10) 0.0526(8) aniso . . C
O52 0.9260(3) -0.2752(2) 0.67210(7) 0.0773(8) aniso . . O
O53 1.0838(2) -0.0868(2) 0.66851(7) 0.0607(6) aniso . . O
C54 1.1599(4) -0.1019(3) 0.72530(10) 0.0770(10) aniso . . C
C55 1.2486(6) 0.0263(4) 0.7409(2) 0.099(2) aniso . . C
C6 0.8876(3) -0.2353(2) 0.54920(10) 0.0532(8) aniso . . C
C61 0.9615(5) -0.3753(3) 0.55920(10) 0.0780(10) aniso . . C
N7 0.8249(3) -0.2099(2) 0.49702(8) 0.0563(7) aniso . . N
C7A 0.7637(3) -0.0847(2) 0.48627(9) 0.0486(7) aniso . . C
H24A 0.5323 0.4407 0.3529 0.133 iso calc R H
H24B 0.3633 0.4491 0.3815 0.133 iso calc R H
H25A 0.4993 0.5875 0.4431 0.246 iso calc R H
H25B 0.4837 0.6447 0.3831 0.246 iso calc R H
H25C 0.6601 0.5844 0.4105 0.246 iso calc R H
H3 0.6771 0.2229 0.5172 0.063 iso calc R H
H42 0.6837 -0.0029 0.6715 0.068 iso calc R H
H43 0.6907 0.1601 0.7395 0.087 iso calc R H
H44 0.8402 0.3591 0.7322 0.094 iso calc R H
H45 0.9756 0.4003 0.6559 0.086 iso calc R H
H46 0.9697 0.2401 0.587 0.068 iso calc R H
H54A 1.2416 -0.1767 0.7288 0.092 iso calc R H
H54B 1.0706 -0.1197 0.7486 0.092 iso calc R H
H55A 1.3368 0.0424 0.7176 0.119 iso calc R H
H55B 1.3007 0.0211 0.7785 0.119 iso calc R H
H55C 1.1664 0.0993 0.7369 0.119 iso calc R H
H61A 0.9013 -0.4212 0.5856 0.094 iso calc R H
H61B 1.0823 -0.3688 0.5729 0.094 iso calc R H
H61C 0.9481 -0.4254 0.5254 0.094 iso calc R H

loop_
_atom_site_aniso_label
_atom_site_aniso_U_11
_atom_site_aniso_U_22
_atom_site_aniso_U_33
_atom_site_aniso_U_12
_atom_site_aniso_U_13
_atom_site_aniso_U_23
S1 0.0656(4) 0.0702(4) 0.0415(3) -0.0051(3) 0.0041(3) -0.0030(3)
C2 0.0520(10) 0.063(2) 0.0490(10) -0.0030(10) 0.0040(10) 0.0070(10)
C21 0.060(2) 0.069(2) 0.064(2) -0.0060(10) 0.0000(10) 0.0120(10)
O22 0.097(2) 0.098(2) 0.0590(10) 0.0060(10) -0.0120(10) 0.0150(10)
O23 0.094(2) 0.0670(10) 0.0830(10) 0.0030(10) -0.0180(10) 0.0150(10)
C24 0.116(3) 0.074(2) 0.128(3) 0.002(2) -0.039(3) 0.031(2)
C25 0.254(7) 0.062(3) 0.250(7) 0.011(4) -0.160(6) 0.005(4)
C3 0.0540(10) 0.0510(10) 0.0520(10) -0.0020(10) 0.0040(10) 0.0010(10)
C3A 0.0490(10) 0.0480(10) 0.0420(10) -0.0040(10) 0.0082(9) -0.0022(9)
C4 0.0500(10) 0.0470(10) 0.0430(10) -0.0050(10) 0.0088(9) -0.0014(9)
C41 0.0550(10) 0.0460(10) 0.0410(10) 0.0030(10) 0.0014(9) -0.0026(9)
C42 0.066(2) 0.0590(10) 0.0470(10) -0.0010(10) 0.0110(10) -0.0040(10)
C43 0.085(2) 0.082(2) 0.0510(10) 0.009(2) 0.0150(10) -0.0120(10)
C44 0.105(2) 0.068(2) 0.061(2) 0.013(2) -0.001(2) -0.0240(10)
C45 0.095(2) 0.0490(10) 0.066(2) -0.0050(10) -0.008(2) -0.0100(10)
C46 0.071(2) 0.0490(10) 0.0500(10) -0.0030(10) 0.0030(10) -0.0020(10)
C5 0.0540(10) 0.0440(10) 0.0450(10) -0.0050(10) 0.0093(9) 0.0014(9)
C51 0.0650(10) 0.0460(10) 0.0480(10) -0.0010(10) 0.0120(10) 0.0040(10)
O52 0.106(2) 0.0620(10) 0.0620(10) -0.0180(10) 0.0050(10) 0.0170(10)
O53 0.0690(10) 0.0590(10) 0.0511(9) -0.0088(9) -0.0057(8) 0.0097(8)
C54 0.096(2) 0.075(2) 0.054(2) -0.003(2) -0.0140(10) 0.0090(10)
C55 0.115(3) 0.089(3) 0.081(2) -0.008(2) -0.032(2) -0.004(2)
C6 0.0640(10) 0.0450(10) 0.0520(10) -0.0030(10) 0.0130(10) -0.0020(10)
C61 0.114(3) 0.050(2) 0.071(2) 0.011(2) 0.015(2) -0.0050(10)
N7 0.0680(10) 0.0520(10) 0.0500(10) -0.0040(10) 0.0105(9) -0.0066(9)
C7A 0.0510(10) 0.0530(10) 0.0430(10) -0.0070(10) 0.0098(9) -0.0040(10)

loop_
_atom_type_symbol
_atom_type_scat_dispersion_real
_atom_type_scat_dispersion_imag
_atom_type_scat_source
C .0181 .0091
;
International Tables for Crystallography (Vol. C)
;
H .0000 .0000
;
International Tables for Crystallography (Vol. C)
;
N .0311 .0180
;
International Tables for Crystallography (Vol. C)
;
O .0492 .0322
;
International Tables for Crystallography (Vol. C)
;
S .3331 .5567
;
International Tables for Crystallography (Vol. C)
;

loop_
_geom_angle_atom_site_label_1
_geom_angle_atom_site_label_2
_geom_angle_atom_site_label_3
_geom_angle
_geom_angle_publ_flag
C2 S1 C7A 90.10(10) yes
S1 C2 C21 117.0(2) yes
S1 C2 C3 113.8(2) yes
C21 C2 C3 129.1(2) yes
C2 C21 O22 124.1(3) yes
C2 C21 O23 111.3(3) yes
O22 C21 O23 124.6(3) yes
C21 O23 C24 116.0(3) yes
O23 C24 H24A 109.2 no
O23 C24 H24B 109.2 no
O23 C24 C25 111.9(3) yes
H24A C24 H24B 107.9 no
H24A C24 C25 109.2 no
H24B C24 C25 109.2 no
C24 C25 H25A 109.5 no
C24 C25 H25B 109.5 no
C24 C25 H25C 109.5 no
H25A C25 H25B 109.5 no
H25A C25 H25C 109.5 no
H25B C25 H25C 109.5 no
C2 C3 H3 123.8 no
C2 C3 C3A 112.4(2) yes
H3 C3 C3A 123.8 no
C3 C3A C4 131.4(2) yes
C3 C3A C7A 111.0(2) yes
C4 C3A C7A 117.7(2) yes
C3A C4 C41 121.0(2) yes
C3A C4 C5 116.7(2) yes
C41 C4 C5 122.4(2) yes
C4 C41 C42 120.4(2) yes
C4 C41 C46 120.4(2) yes
C42 C41 C46 119.2(2) yes
C41 C42 H42 119.9 no
C41 C42 C43 120.1(2) yes
H42 C42 C43 120 no
C42 C43 H43 119.9 no
C42 C43 C44 120.3(3) yes
H43 C43 C44 119.9 no
C43 C44 H44 119.9 no
C43 C44 C45 120.1(3) yes
H44 C44 C45 120 no
C44 C45 H45 119.7 no
C44 C45 C46 120.6(3) yes
H45 C45 C46 119.7 no
C41 C46 C45 119.7(2) yes
C41 C46 H46 120.2 no
C45 C46 H46 120.2 no
C4 C5 C51 121.0(2) yes
C4 C5 C6 120.9(2) yes
C51 C5 C6 118.1(2) yes
C5 C51 O52 124.9(2) yes
C5 C51 O53 110.9(2) yes
O52 C51 O53 124.2(2) yes
C51 O53 C54 118.4(2) yes
O53 C54 H54A 110.4 no
O53 C54 H54B 110.4 no
O53 C54 C55 106.5(2) yes
H54A C54 H54B 108.6 no
H54A C54 C55 110.4 no
H54B C54 C55 110.4 no
C54 C55 H55A 109.5 no
C54 C55 H55B 109.5 no
C54 C55 H55C 109.5 no
H55A C55 H55B 109.5 no
H55A C55 H55C 109.5 no
H55B C55 H55C 109.5 no
C5 C6 C61 122.8(2) yes
C5 C6 N7 122.6(2) yes
C61 C6 N7 114.5(2) yes
C6 C61 H61A 109.5 no
C6 C61 H61B 109.5 no
C6 C61 H61C 109.5 no
H61A C61 H61B 109.5 no
H61A C61 H61C 109.5 no
H61B C61 H61C 109.5 no
C6 N7 C7A 116.1(2) yes
S1 C7A C3A 112.6(2) yes
S1 C7A N7 121.4(2) yes
C3A C7A N7 126.0(2) yes

loop_
_geom_bond_atom_site_label_1
_geom_bond_atom_site_label_2
_geom_bond_distance
_geom_bond_publ_flag
S1 C2 1.732(3) yes
S1 C7A 1.727(2) yes
C2 C21 1.470(4) yes
C2 C3 1.358(3) yes
C21 O22 1.202(4) yes
C21 O23 1.332(4) yes
O23 C24 1.454(5) yes
C24 H24A 0.97 no
C24 H24B 0.97 no
C24 C25 1.334(6) yes
C25 H25A 0.96 no
C25 H25B 0.96 no
C25 H25C 0.96 no
C3 H3 0.93 no
C3 C3A 1.426(3) yes
C3A C4 1.406(3) yes
C3A C7A 1.410(3) yes
C4 C41 1.485(3) yes
C4 C5 1.399(3) yes
C41 C42 1.391(4) yes
C41 C46 1.393(3) yes
C42 H42 0.93 no
C42 C43 1.384(4) yes
C43 H43 0.93 no
C43 C44 1.372(5) yes
C44 H44 0.93 no
C44 C45 1.373(5) yes
C45 H45 0.93 no
C45 C46 1.383(4) yes
C46 H46 0.93 no
C5 C51 1.496(3) yes
C5 C6 1.414(3) yes
C51 O52 1.203(3) yes
C51 O53 1.324(3) yes
O53 C54 1.451(3) yes
C54 H54A 0.97 no
C54 H54B 0.97 no
C54 C55 1.469(5) yes
C55 H55A 0.96 no
C55 H55B 0.96 no
C55 H55C 0.96 no
C6 C61 1.503(4) yes
C6 N7 1.337(3) yes
C61 H61A 0.96 no
C61 H61B 0.96 no
C61 H61C 0.96 no
N7 C7A 1.337(3) yes

loop_
_geom_hbond_atom_site_label_D
_geom_hbond_atom_site_label_H
_geom_hbond_atom_site_label_A
_geom_hbond_site_symmetry_A
_geom_hbond_distance_DH
_geom_hbond_distance_HA
_geom_hbond_distance_DA
_geom_hbond_angle_DHA
_geom_hbond_publ_flag
C42 H42 O22 3_656 0.93 2.57 3.455(4) 159 yes
C43 H43 O52 2_656 0.93 2.54 3.403(3) 155 yes
C61 H61A O52 . 0.96 2.55 2.987(4) 108 yes
C24 H24 O22 . 0.97 2.39 2.670(5) 96 yes
